data_9005589
loop_
_publ_author_name
'Nestola, F.'
'Tribaudino, M.'

_publ_section_title
;The structure of Pbca orthopyroxenes along the join diopside-enstatite
 (CaMgSi2O6-Mg2Si2O6) Sample: D7E93
;
_journal_name_full 'European Journal of Mineralogy'
_journal_page_first 365
_journal_page_last 371
_journal_paper_doi 10.1127/0935-1221/2003/0015-0365
_journal_volume 15
_journal_year 2003
_chemical_formula_sum 'Ca0.07 Mg1.93 O6 Si2'
_chemical_name_mineral Enstatite
_space_group_IT_number 61
_symmetry_space_group_name_Hall '-P 2ac 2ab'
_symmetry_space_group_name_H-M 'P b c a'
_cell_angle_alpha 90
_cell_angle_beta 90
_cell_angle_gamma 90
_cell_length_a 18.268
_cell_length_b 8.836
_cell_length_c 5.196
_cell_formula_units_Z 8
_cell_volume 838.718
_database_code_amcsd 0006979
_exptl_crystal_density_diffrn 3.198
_cod_original_formula_sum 'Ca.07 Mg1.93 Si2 O6'
_cod_database_code 9005589

loop_
_space_group_symop_operation_xyz
x,y,z
x,1/2-y,1/2+z
-x,1/2+y,1/2-z
1/2-x,1/2+y,z
1/2+x,1/2-y,-z
1/2+x,y,1/2-z
1/2-x,-y,1/2+z
-x,-y,-z

loop_
_atom_site_aniso_label
_atom_site_aniso_U_11
_atom_site_aniso_U_22
_atom_site_aniso_U_33
_atom_site_aniso_U_12
_atom_site_aniso_U_13
_atom_site_aniso_U_23
CaM2 0.00980 0.01400 0.00810 -0.00250 -0.00150 -0.00140
MgM2 0.00980 0.01400 0.00810 -0.00250 -0.00150 -0.00140
MgM1 0.00750 0.00790 0.00660 0.00000 -0.00060 0.00040
SiTA 0.00580 0.00620 0.00610 -0.00044 0.00063 -0.00026
SiTB 0.00570 0.00640 0.00590 0.00047 0.00005 0.00038
O1A 0.00540 0.00810 0.00800 0.00010 0.00050 -0.00030
O2A 0.00890 0.00690 0.00900 -0.00190 -0.00030 0.00120
O3A 0.00760 0.01130 0.00870 0.00020 0.00100 -0.00380
O1B 0.00570 0.00860 0.00770 -0.00010 -0.00020 0.00020
O2B 0.01120 0.00890 0.01040 0.00340 0.00130 0.00210
O3B 0.00810 0.01120 0.00740 -0.00080 0.00000 -0.00270

loop_
_atom_site_label
_atom_site_fract_x
_atom_site_fract_y
_atom_site_fract_z
_atom_site_occupancy
_atom_site_U_iso_or_equiv
CaM2 0.37693 0.48464 0.36224 0.07000 0.01060
MgM2 0.37693 0.48464 0.36224 0.93000 0.01060
MgM1 0.37567 0.65402 0.86809 1.00000 0.00733
SiTA 0.27143 0.34156 0.04927 1.00000 0.00603
SiTB 0.47421 0.33784 0.79691 1.00000 0.00602
O1A 0.18336 0.33982 0.03620 1.00000 0.00714
O2A 0.31067 0.50190 0.04390 1.00000 0.00828
O3A 0.30277 0.22461 0.82850 1.00000 0.00919
O1B 0.56275 0.34024 0.79900 1.00000 0.00737
O2B 0.43344 0.48436 0.69200 1.00000 0.01017
O3B 0.44770 0.19840 0.59860 1.00000 0.00892

loop_
_cod_related_entry_id
_cod_related_entry_database
_cod_related_entry_code
1 AMCSD 0006979
